data_7031269
loop_
_publ_author_name
'Lin, Xiao-Xia'
'Li, Zhi-Hong'
'Huang, Xiao-Yan'
'Jiang, Yi'
'Wei, Qiao-Hua'
'Chen, Guo-Nan'

_publ_section_title
;
 Pt2Ag acetylide-doped silica nanoparticles: enabling luminescence of
 Pt2Ag complexes in water and sensors for highly sensitive detection of
 cyanide anions.
;
_journal_issue 23
_journal_name_full 'Dalton transactions (Cambridge, England : 2003)'
_journal_page_first 8861
_journal_page_last 8867
_journal_paper_doi 10.1039/c4dt00552j
_journal_volume 43
_journal_year 2014
_chemical_formula_sum 'C96 H78 Ag Cl5 N2 O4 P4 Pt2'
_chemical_formula_weight 2122.78
_chemical_name_systematic
;
?
;
_space_group_IT_number 14
_symmetry_cell_setting monoclinic
_symmetry_space_group_name_Hall '-P 2ybc'
_symmetry_space_group_name_H-M 'P 1 21/c 1'
_atom_sites_solution_hydrogens geom
_atom_sites_solution_primary direct
_atom_sites_solution_secondary difmap
_audit_creation_method SHELXL-97
_cell_angle_alpha 90.00
_cell_angle_beta 94.556(2)
_cell_angle_gamma 90.00
_cell_formula_units_Z 4
_cell_length_a 13.4625(14)
_cell_length_b 25.739(3)
_cell_length_c 25.325(3)
_cell_measurement_reflns_used 5499
_cell_measurement_temperature 273(2)
_cell_measurement_theta_max 22.66
_cell_measurement_theta_min 2.26
_cell_volume 8747.7(17)
_computing_cell_refinement 'Bruker SMART'
_computing_data_collection 'Bruker SMART'
_computing_data_reduction 'Bruker SAINT'
_computing_molecular_graphics 'Bruker SHELXTL'
_computing_publication_material 'Bruker SHELXTL'
_computing_structure_refinement 'SHELXL-97 (Sheldrick, 1997)'
_computing_structure_solution 'SHELXS-97 (Sheldrick, 1990)'
_diffrn_ambient_temperature 273(2)
_diffrn_measured_fraction_theta_full 1.000
_diffrn_measured_fraction_theta_max 1.000
_diffrn_measurement_device_type 'CCD area detector'
_diffrn_measurement_method 'phi and omega scans'
_diffrn_radiation_monochromator graphite
_diffrn_radiation_source 'fine-focus sealed tube'
_diffrn_radiation_type MoK\a
_diffrn_radiation_wavelength 0.71073
_diffrn_reflns_av_R_equivalents 0.1324
_diffrn_reflns_av_sigmaI/netI 0.1411
_diffrn_reflns_limit_h_max 16
_diffrn_reflns_limit_h_min -15
_diffrn_reflns_limit_k_max 30
_diffrn_reflns_limit_k_min -30
_diffrn_reflns_limit_l_max 30
_diffrn_reflns_limit_l_min -30
_diffrn_reflns_number 62951
_diffrn_reflns_theta_full 25.00
_diffrn_reflns_theta_max 25.00
_diffrn_reflns_theta_min 1.13
_exptl_absorpt_coefficient_mu 3.691
_exptl_absorpt_correction_type none
_exptl_crystal_colour yellow
_exptl_crystal_density_diffrn 1.612
_exptl_crystal_density_method 'not measured'
_exptl_crystal_description prism
_exptl_crystal_F_000 4192
_exptl_crystal_size_max 0.18
_exptl_crystal_size_mid 0.10
_exptl_crystal_size_min 0.10
_refine_diff_density_max 2.113
_refine_diff_density_min -1.730
_refine_diff_density_rms 0.223
_refine_ls_extinction_method none
_refine_ls_goodness_of_fit_ref 1.034
_refine_ls_hydrogen_treatment constr
_refine_ls_matrix_type full
_refine_ls_number_parameters 929
_refine_ls_number_reflns 15376
_refine_ls_number_restraints 3
_refine_ls_restrained_S_all 1.034
_refine_ls_R_factor_all 0.1090
_refine_ls_R_factor_gt 0.0748
_refine_ls_shift/su_max 0.001
_refine_ls_shift/su_mean 0.000
_refine_ls_structure_factor_coef Fsqd
_refine_ls_weighting_details 'calc w=1/[\s^2^(Fo^2^)+(0.0672P)^2^+70.2096P] where P=(Fo^2^+2Fc^2^)/3'
_refine_ls_weighting_scheme calc
_refine_ls_wR_factor_gt 0.1830
_refine_ls_wR_factor_ref 0.2017
_reflns_number_gt 10874
_reflns_number_total 15376
_reflns_threshold_expression >2sigma(I)
_cod_data_source_file c4dt00552j2.cif
_cod_data_source_block Compoud_2
_cod_depositor_comments
;
The following automatic conversions were performed:

'_symmetry_cell_setting' value 'Monoclinic' changed to 'monoclinic'
according to
/usr/data/users/saulius/crontab/automatic-downloads/current/RSC/lib/dictionaries/cif_core.dic
dictionary named 'cif_core.dic' version 2.4.2 from 2011-04-26.

Automatic conversion script
Id: cif_fix_values 2281 2013-09-26 08:29:07Z andrius 

The following automatic conversions were performed:

'_refine_ls_hydrogen_treatment' value 'contr' was replaced with the
value 'constr' as specified in the replacement file
'src/cod-tools/trunk/data/replacement-values/replacement_values.lst'.

Automatic conversion script
Id: cif_fix_values 5376 2017-05-30 11:51:03Z andrius 
;
_cod_original_cell_volume 8747.6(16)
_cod_original_sg_symbol_H-M P2(1)/c
_cod_database_code 7031269

loop_
_symmetry_equiv_pos_as_xyz
'x, y, z'
'-x, y+1/2, -z+1/2'
'-x, -y, -z'
'x, -y-1/2, z-1/2'

loop_
_atom_site_label
_atom_site_type_symbol
_atom_site_fract_x
_atom_site_fract_y
_atom_site_fract_z
_atom_site_U_iso_or_equiv
_atom_site_adp_type
_atom_site_occupancy
_atom_site_symmetry_multiplicity
_atom_site_calc_flag
_atom_site_refinement_flags
Pt1 Pt 0.21445(3) 0.321003(18) 0.753207(18) 0.02283(14) Uani 1 1 d .
Pt2 Pt 0.18882(3) 0.152366(18) 0.858610(18) 0.02316(15) Uani 1 1 d .
Ag3 Ag 0.27132(7) 0.21458(4) 0.77436(4) 0.0314(3) Uani 1 1 d .
P1 P 0.3676(2) 0.34680(12) 0.79097(12) 0.0244(7) Uani 1 1 d .
P2 P 0.2456(2) 0.20636(12) 0.92653(12) 0.0221(7) Uani 1 1 d .
P3 P 0.0603(2) 0.29540(12) 0.71705(13) 0.0241(7) Uani 1 1 d .
P4 P 0.1351(2) 0.10192(12) 0.78645(13) 0.0268(7) Uani 1 1 d .
Cl1 Cl -0.2723(3) 0.3039(2) 0.07209(17) 0.0619(12) Uani 1 1 d .
Cl2 Cl -0.5404(6) 0.4934(3) 0.4181(3) 0.124(3) Uani 1 1 d .
Cl3 Cl -0.3929(6) 0.4859(3) 0.3424(3) 0.119(2) Uani 1 1 d .
Cl6 Cl 0.3347(9) 0.5290(4) 1.0082(5) 0.100(4) Uani 0.50 1 d PD
Cl7 Cl 0.3058(7) 0.5935(4) 1.0932(4) 0.092(4) Uani 0.50 1 d PD
Cl8 Cl 0.2113(8) 0.5132(4) 0.4167(4) 0.081(3) Uani 0.50 1 d P
Cl9 Cl 0.0672(10) 0.4855(4) 0.4902(4) 0.093(4) Uani 0.50 1 d P
O1 O -0.1817(11) 0.3082(11) 0.0550(6) 0.168(11) Uani 1 1 d .
O2 O -0.2971(14) 0.3474(8) 0.0990(7) 0.142(8) Uani 1 1 d .
O3 O -0.3422(11) 0.2952(8) 0.0294(6) 0.133(8) Uani 1 1 d .
O4 O -0.267(2) 0.2642(9) 0.1093(10) 0.189(11) Uani 1 1 d .
N1 N 0.0909(7) 0.1932(4) 0.7387(4) 0.021(2) Uani 1 1 d .
N2 N 0.3307(7) 0.2760(4) 0.8654(4) 0.024(2) Uani 1 1 d .
C01 C -0.4821(17) 0.4534(8) 0.3759(9) 0.090(7) Uani 1 1 d .
H01A H -0.5316 0.4387 0.3503 0.108 Uiso 1 1 calc R
H01B H -0.4504 0.4251 0.3960 0.108 Uiso 1 1 calc R
C02 C 0.285(3) 0.5868(11) 1.0269(8) 0.095(14) Uiso 0.50 1 d PD
H02A H 0.3164 0.6153 1.0092 0.114 Uiso 0.50 1 calc PR
H02B H 0.2144 0.5876 1.0167 0.114 Uiso 0.50 1 calc PR
C03 C 0.094(3) 0.4855(15) 0.4238(12) 0.077(13) Uani 0.50 1 d P
H03A H 0.0436 0.5050 0.4029 0.092 Uiso 0.50 1 calc PR
H03B H 0.0935 0.4501 0.4107 0.092 Uiso 0.50 1 calc PR
C11 C 0.1491(9) 0.3723(5) 0.7985(5) 0.026(3) Uani 1 1 d .
C12 C 0.1113(10) 0.4053(5) 0.8223(5) 0.032(3) Uani 1 1 d .
C13 C 0.0692(11) 0.4445(5) 0.8544(5) 0.038(3) Uani 1 1 d .
C14 C -0.0324(12) 0.4497(7) 0.8535(7) 0.059(5) Uani 1 1 d .
H14A H -0.0733 0.4280 0.8320 0.071 Uiso 1 1 calc R
C15 C -0.0751(12) 0.4874(7) 0.8845(7) 0.062(5) Uani 1 1 d .
H15A H -0.1442 0.4902 0.8827 0.075 Uiso 1 1 calc R
C16 C -0.0208(15) 0.5194(6) 0.9165(7) 0.056(5) Uani 1 1 d .
C17 C 0.0819(17) 0.5153(8) 0.9162(8) 0.078(6) Uani 1 1 d .
H17A H 0.1223 0.5375 0.9375 0.093 Uiso 1 1 calc R
C18 C 0.1257(12) 0.4789(6) 0.8850(6) 0.055(4) Uani 1 1 d .
H18A H 0.1948 0.4779 0.8849 0.066 Uiso 1 1 calc R
C19 C -0.0642(18) 0.5604(8) 0.9505(9) 0.096(8) Uani 1 1 d .
H19A H -0.1356 0.5581 0.9469 0.145 Uiso 1 1 calc R
H19B H -0.0440 0.5942 0.9393 0.145 Uiso 1 1 calc R
H19C H -0.0405 0.5551 0.9868 0.145 Uiso 1 1 calc R
C21 C 0.2754(8) 0.2704(4) 0.7050(4) 0.024(3) Uani 1 1 d D
C22 C 0.2972(9) 0.2388(5) 0.6726(4) 0.029(3) Uani 1 1 d D
C23 C 0.3199(9) 0.2042(5) 0.6293(4) 0.022(3) Uani 1 1 d .
C24 C 0.2456(11) 0.1848(6) 0.5956(5) 0.040(4) Uani 1 1 d .
H24A H 0.1799 0.1914 0.6025 0.048 Uiso 1 1 calc R
C25 C 0.2634(12) 0.1557(6) 0.5514(6) 0.047(4) Uani 1 1 d .
H25A H 0.2099 0.1429 0.5298 0.056 Uiso 1 1 calc R
C26 C 0.3567(12) 0.1456(6) 0.5391(6) 0.047(4) Uani 1 1 d .
C27 C 0.4362(11) 0.1653(6) 0.5746(6) 0.046(4) Uani 1 1 d .
H27A H 0.5013 0.1578 0.5674 0.056 Uiso 1 1 calc R
C28 C 0.4218(10) 0.1944(6) 0.6181(6) 0.043(4) Uani 1 1 d .
H28A H 0.4752 0.2074 0.6397 0.052 Uiso 1 1 calc R
C29 C 0.3790(15) 0.1148(8) 0.4909(7) 0.082(7) Uani 1 1 d .
H29A H 0.3177 0.1048 0.4717 0.124 Uiso 1 1 calc R
H29B H 0.4163 0.0843 0.5017 0.124 Uiso 1 1 calc R
H29C H 0.4174 0.1357 0.4686 0.124 Uiso 1 1 calc R
C31 C 0.3266(8) 0.1529(5) 0.8346(4) 0.020(3) Uani 1 1 d .
C32 C 0.4081(10) 0.1563(5) 0.8176(5) 0.032(3) Uani 1 1 d .
C33 C 0.5086(9) 0.1553(5) 0.7991(5) 0.025(3) Uani 1 1 d .
C34 C 0.5921(11) 0.1686(6) 0.8320(6) 0.040(3) Uani 1 1 d .
H34A H 0.5857 0.1764 0.8675 0.048 Uiso 1 1 calc R
C35 C 0.6823(10) 0.1701(7) 0.8126(7) 0.058(5) Uani 1 1 d .
H35A H 0.7377 0.1784 0.8354 0.069 Uiso 1 1 calc R
C36 C 0.6954(11) 0.1597(6) 0.7600(6) 0.045(4) Uani 1 1 d .
C37 C 0.6125(10) 0.1452(6) 0.7269(6) 0.040(4) Uani 1 1 d .
H37A H 0.6204 0.1360 0.6919 0.048 Uiso 1 1 calc R
C38 C 0.5191(11) 0.1444(5) 0.7452(5) 0.037(3) Uani 1 1 d .
H38A H 0.4635 0.1368 0.7224 0.044 Uiso 1 1 calc R
C39 C 0.7935(11) 0.1653(8) 0.7367(8) 0.072(6) Uani 1 1 d .
H39A H 0.8434 0.1755 0.7639 0.108 Uiso 1 1 calc R
H39B H 0.7881 0.1913 0.7094 0.108 Uiso 1 1 calc R
H39C H 0.8119 0.1327 0.7218 0.108 Uiso 1 1 calc R
C41 C 0.0542(9) 0.1504(5) 0.8867(5) 0.029(3) Uani 1 1 d .
C42 C -0.0258(10) 0.1500(6) 0.9059(5) 0.042(4) Uani 1 1 d .
C43 C -0.1200(10) 0.1450(6) 0.9282(6) 0.040(3) Uani 1 1 d .
C44 C -0.1620(11) 0.0972(7) 0.9331(6) 0.051(4) Uani 1 1 d .
H44A H -0.1304 0.0679 0.9208 0.061 Uiso 1 1 calc R
C45 C -0.2538(11) 0.0916(7) 0.9567(6) 0.053(4) Uani 1 1 d .
H45A H -0.2814 0.0587 0.9596 0.064 Uiso 1 1 calc R
C46 C -0.3019(11) 0.1332(8) 0.9752(6) 0.055(4) Uani 1 1 d .
C47 C -0.2577(11) 0.1827(7) 0.9704(5) 0.045(4) Uani 1 1 d .
H47A H -0.2900 0.2121 0.9817 0.054 Uiso 1 1 calc R
C48 C -0.1674(12) 0.1876(7) 0.9492(6) 0.048(4) Uani 1 1 d .
H48A H -0.1371 0.2200 0.9488 0.057 Uiso 1 1 calc R
C49 C -0.3986(13) 0.1285(8) 1.0024(7) 0.074(6) Uani 1 1 d .
H49A H -0.4193 0.0928 1.0025 0.110 Uiso 1 1 calc R
H49B H -0.4494 0.1491 0.9837 0.110 Uiso 1 1 calc R
H49C H -0.3880 0.1407 1.0383 0.110 Uiso 1 1 calc R
C52 C 0.3520(9) 0.2475(4) 0.9100(5) 0.026(3) Uani 1 1 d .
C53 C 0.4428(10) 0.2481(5) 0.9389(5) 0.033(3) Uani 1 1 d .
H53A H 0.4539 0.2289 0.9699 0.040 Uiso 1 1 calc R
C54 C 0.5176(10) 0.2788(5) 0.9197(5) 0.034(3) Uani 1 1 d .
H54A H 0.5802 0.2801 0.9381 0.041 Uiso 1 1 calc R
C55 C 0.4999(10) 0.3069(5) 0.8744(5) 0.034(3) Uani 1 1 d .
H55A H 0.5502 0.3269 0.8613 0.041 Uiso 1 1 calc R
C56 C 0.4047(8) 0.3053(5) 0.8478(4) 0.023(3) Uani 1 1 d .
C61 C 0.0741(9) 0.1427(5) 0.7327(5) 0.028(3) Uani 1 1 d .
C62 C 0.0186(9) 0.1209(5) 0.6896(5) 0.031(3) Uani 1 1 d .
H62A H 0.0100 0.0851 0.6866 0.038 Uiso 1 1 calc R
C63 C -0.0224(10) 0.1538(5) 0.6523(5) 0.033(3) Uani 1 1 d .
H63A H -0.0587 0.1406 0.6225 0.040 Uiso 1 1 calc R
C64 C -0.0107(9) 0.2068(5) 0.6581(5) 0.033(3) Uani 1 1 d .
H64A H -0.0416 0.2297 0.6336 0.039 Uiso 1 1 calc R
C65 C 0.0490(8) 0.2250(5) 0.7019(5) 0.026(3) Uani 1 1 d .
C101 C 0.4711(9) 0.3401(5) 0.7497(5) 0.029(3) Uani 1 1 d .
C102 C 0.5171(10) 0.2929(5) 0.7429(5) 0.037(3) Uani 1 1 d .
H10A H 0.5011 0.2647 0.7636 0.044 Uiso 1 1 calc R
C103 C 0.5867(11) 0.2867(6) 0.7060(6) 0.044(4) Uani 1 1 d .
H10B H 0.6160 0.2544 0.7019 0.052 Uiso 1 1 calc R
C104 C 0.6126(10) 0.3269(6) 0.6758(5) 0.040(4) Uani 1 1 d .
H10C H 0.6605 0.3225 0.6516 0.048 Uiso 1 1 calc R
C105 C 0.5679(11) 0.3740(7) 0.6808(6) 0.049(4) Uani 1 1 d .
H10D H 0.5853 0.4016 0.6596 0.059 Uiso 1 1 calc R
C106 C 0.4962(11) 0.3817(5) 0.7173(6) 0.045(4) Uani 1 1 d .
H10E H 0.4657 0.4139 0.7201 0.054 Uiso 1 1 calc R
C111 C 0.3751(10) 0.4137(5) 0.8153(5) 0.033(3) Uani 1 1 d .
C112 C 0.3307(10) 0.4511(5) 0.7838(5) 0.039(3) Uani 1 1 d .
H11A H 0.2986 0.4419 0.7512 0.046 Uiso 1 1 calc R
C113 C 0.3327(13) 0.5029(6) 0.7995(6) 0.055(4) Uani 1 1 d .
H11B H 0.3036 0.5283 0.7771 0.066 Uiso 1 1 calc R
C114 C 0.3776(12) 0.5165(6) 0.8480(6) 0.047(4) Uani 1 1 d .
H11C H 0.3777 0.5510 0.8591 0.056 Uiso 1 1 calc R
C115 C 0.4219(12) 0.4795(6) 0.8797(6) 0.049(4) Uani 1 1 d .
H11D H 0.4530 0.4886 0.9125 0.059 Uiso 1 1 calc R
C116 C 0.4213(10) 0.4275(5) 0.8633(5) 0.037(3) Uani 1 1 d .
H11E H 0.4525 0.4024 0.8851 0.045 Uiso 1 1 calc R
C201 C 0.1557(9) 0.2527(5) 0.9499(4) 0.023(3) Uani 1 1 d .
C202 C 0.1318(11) 0.2983(6) 0.9237(6) 0.046(4) Uani 1 1 d .
H20A H 0.1667 0.3083 0.8951 0.056 Uiso 1 1 calc R
C203 C 0.0565(12) 0.3293(6) 0.9396(7) 0.052(4) Uani 1 1 d .
H20B H 0.0420 0.3606 0.9223 0.062 Uiso 1 1 calc R
C204 C 0.0047(10) 0.3149(5) 0.9792(6) 0.037(3) Uani 1 1 d .
H20C H -0.0459 0.3364 0.9894 0.044 Uiso 1 1 calc R
C205 C 0.0242(10) 0.2682(6) 1.0062(5) 0.040(3) Uani 1 1 d .
H20D H -0.0133 0.2587 1.0339 0.048 Uiso 1 1 calc R
C206 C 0.0978(10) 0.2370(6) 0.9917(5) 0.035(3) Uani 1 1 d .
H20E H 0.1105 0.2055 1.0089 0.042 Uiso 1 1 calc R
C211 C 0.2945(9) 0.1709(5) 0.9852(5) 0.024(3) Uani 1 1 d .
C212 C 0.3216(10) 0.1936(5) 1.0330(5) 0.033(3) Uani 1 1 d .
H21B H 0.3143 0.2293 1.0365 0.040 Uiso 1 1 calc R
C213 C 0.3592(10) 0.1654(5) 1.0758(5) 0.030(3) Uani 1 1 d .
H21C H 0.3775 0.1817 1.1078 0.036 Uiso 1 1 calc R
C214 C 0.3692(11) 0.1129(6) 1.0705(5) 0.039(3) Uani 1 1 d .
H21D H 0.3964 0.0937 1.0992 0.047 Uiso 1 1 calc R
C215 C 0.3402(11) 0.0876(5) 1.0237(5) 0.043(4) Uani 1 1 d .
H21E H 0.3449 0.0516 1.0214 0.051 Uiso 1 1 calc R
C216 C 0.3038(10) 0.1167(6) 0.9800(5) 0.038(3) Uani 1 1 d .
H21F H 0.2859 0.1005 0.9479 0.045 Uiso 1 1 calc R
C301 C 0.0279(10) 0.3286(5) 0.6544(5) 0.032(3) Uiso 1 1 d .
C302 C -0.0698(12) 0.3282(6) 0.6303(6) 0.047(4) Uiso 1 1 d .
H30A H -0.1214 0.3118 0.6461 0.057 Uiso 1 1 calc R
C303 C -0.0862(16) 0.3541(8) 0.5808(8) 0.073(5) Uiso 1 1 d .
H30B H -0.1500 0.3552 0.5638 0.088 Uiso 1 1 calc R
C304 C -0.0101(14) 0.3771(8) 0.5581(8) 0.071(5) Uiso 1 1 d .
H30C H -0.0228 0.3937 0.5256 0.085 Uiso 1 1 calc R
C305 C 0.0850(14) 0.3769(7) 0.5814(7) 0.061(5) Uiso 1 1 d .
H30D H 0.1365 0.3926 0.5649 0.074 Uiso 1 1 calc R
C306 C 0.1029(11) 0.3529(5) 0.6298(5) 0.040(3) Uiso 1 1 d .
H30E H 0.1671 0.3532 0.6463 0.048 Uiso 1 1 calc R
C311 C -0.0422(10) 0.3028(5) 0.7603(5) 0.037(3) Uiso 1 1 d .
C312 C -0.0374(13) 0.2731(7) 0.8040(6) 0.056(4) Uiso 1 1 d .
H31B H 0.0169 0.2513 0.8117 0.067 Uiso 1 1 calc R
C313 C -0.1141(16) 0.2750(9) 0.8376(9) 0.084(6) Uiso 1 1 d .
H31C H -0.1131 0.2530 0.8668 0.101 Uiso 1 1 calc R
C314 C -0.1873(16) 0.3076(8) 0.8282(8) 0.080(6) Uiso 1 1 d .
H31D H -0.2378 0.3083 0.8512 0.096 Uiso 1 1 calc R
C315 C -0.1930(14) 0.3400(7) 0.7872(7) 0.065(5) Uiso 1 1 d .
H31E H -0.2460 0.3630 0.7820 0.078 Uiso 1 1 calc R
C316 C -0.1158(13) 0.3389(7) 0.7509(7) 0.060(5) Uiso 1 1 d .
H31F H -0.1161 0.3617 0.7224 0.072 Uiso 1 1 calc R
C401 C 0.0411(10) 0.0512(5) 0.7940(5) 0.037(3) Uiso 1 1 d .
C402 C 0.0567(18) -0.0007(9) 0.7866(9) 0.090(7) Uiso 1 1 d .
H40A H 0.1186 -0.0120 0.7774 0.108 Uiso 1 1 calc R
C403 C -0.0172(17) -0.0361(10) 0.7925(8) 0.090(7) Uiso 1 1 d .
H40B H -0.0063 -0.0711 0.7861 0.108 Uiso 1 1 calc R
C404 C -0.1042(16) -0.0204(8) 0.8072(8) 0.078(6) Uiso 1 1 d .
H40C H -0.1520 -0.0453 0.8134 0.093 Uiso 1 1 calc R
C405 C -0.1271(15) 0.0304(8) 0.8138(7) 0.071(5) Uiso 1 1 d .
H40D H -0.1895 0.0406 0.8234 0.085 Uiso 1 1 calc R
C406 C -0.0508(13) 0.0678(7) 0.8054(7) 0.061(5) Uiso 1 1 d .
H40E H -0.0641 0.1031 0.8078 0.073 Uiso 1 1 calc R
C411 C 0.2317(10) 0.0681(6) 0.7538(5) 0.038(3) Uiso 1 1 d .
C412 C 0.2917(14) 0.0337(7) 0.7845(8) 0.069(5) Uiso 1 1 d .
H41A H 0.2844 0.0297 0.8204 0.083 Uiso 1 1 calc R
C413 C 0.3633(16) 0.0054(9) 0.7595(9) 0.086(6) Uiso 1 1 d .
H41B H 0.4008 -0.0192 0.7791 0.104 Uiso 1 1 calc R
C414 C 0.3803(14) 0.0121(8) 0.7094(7) 0.069(5) Uiso 1 1 d .
H41C H 0.4286 -0.0076 0.6942 0.083 Uiso 1 1 calc R
C415 C 0.3274(14) 0.0472(7) 0.6808(8) 0.068(5) Uiso 1 1 d .
H41D H 0.3405 0.0528 0.6458 0.082 Uiso 1 1 calc R
C416 C 0.2514(12) 0.0763(6) 0.7028(6) 0.051(4) Uiso 1 1 d .
H41E H 0.2153 0.1009 0.6823 0.061 Uiso 1 1 calc R

loop_
_atom_site_aniso_label
_atom_site_aniso_U_11
_atom_site_aniso_U_22
_atom_site_aniso_U_33
_atom_site_aniso_U_23
_atom_site_aniso_U_13
_atom_site_aniso_U_12
Pt1 0.0192(3) 0.0224(3) 0.0268(3) 0.0013(2) 0.00134(19) 0.0010(2)
Pt2 0.0216(3) 0.0239(3) 0.0244(3) -0.0007(2) 0.00467(19) 0.0006(2)
Ag3 0.0297(6) 0.0288(5) 0.0354(6) 0.0078(4) -0.0002(4) -0.0003(4)
P1 0.0216(17) 0.0227(17) 0.0289(17) 0.0028(14) 0.0018(13) -0.0036(13)
P2 0.0243(17) 0.0230(17) 0.0192(15) 0.0022(13) 0.0037(13) 0.0010(13)
P3 0.0182(16) 0.0227(17) 0.0306(17) 0.0000(14) -0.0040(13) 0.0026(13)
P4 0.0297(18) 0.0217(17) 0.0292(18) -0.0036(14) 0.0032(14) 0.0011(14)
Cl1 0.037(2) 0.091(4) 0.057(3) -0.010(3) -0.0014(19) 0.014(2)
Cl2 0.163(7) 0.102(5) 0.114(5) -0.017(4) 0.061(5) -0.033(5)
Cl3 0.139(6) 0.101(5) 0.122(5) 0.010(4) 0.035(5) 0.015(4)
Cl6 0.108(9) 0.077(7) 0.112(9) -0.054(7) 0.001(7) 0.041(7)
Cl7 0.073(6) 0.110(8) 0.098(7) -0.076(7) 0.051(6) -0.061(6)
Cl8 0.087(7) 0.091(8) 0.063(6) -0.020(5) -0.004(5) 0.005(6)
Cl9 0.149(11) 0.069(7) 0.060(6) 0.003(5) -0.001(6) -0.031(7)
O1 0.047(9) 0.38(3) 0.076(11) -0.059(15) 0.014(8) -0.007(14)
O2 0.121(15) 0.19(2) 0.110(13) -0.079(13) -0.016(11) 0.063(14)
O3 0.086(11) 0.201(19) 0.104(12) -0.094(13) -0.048(9) 0.062(12)
O4 0.26(3) 0.126(18) 0.17(2) 0.046(16) -0.04(2) -0.042(19)
N1 0.020(5) 0.021(5) 0.023(5) -0.005(4) 0.004(4) 0.001(4)
N2 0.020(5) 0.024(6) 0.028(6) -0.002(4) 0.000(4) -0.004(4)
C01 0.105(18) 0.063(14) 0.103(17) -0.002(12) 0.016(14) -0.009(13)
C03 0.12(4) 0.08(3) 0.031(18) -0.012(17) -0.004(19) -0.06(3)
C11 0.024(7) 0.026(7) 0.029(7) -0.011(6) 0.002(5) 0.005(6)
C12 0.028(7) 0.023(7) 0.045(8) 0.006(6) -0.005(6) -0.005(6)
C13 0.046(9) 0.029(8) 0.039(8) 0.002(6) 0.009(7) 0.017(7)
C14 0.045(10) 0.052(11) 0.081(13) -0.012(9) 0.011(9) 0.014(8)
C15 0.036(9) 0.057(11) 0.097(14) -0.006(10) 0.014(9) 0.027(8)
C16 0.078(13) 0.041(10) 0.054(10) -0.007(8) 0.033(9) 0.000(9)
C17 0.095(17) 0.063(13) 0.074(13) -0.024(10) 0.001(12) -0.025(12)
C18 0.048(10) 0.054(10) 0.065(11) -0.026(9) 0.023(8) -0.002(8)
C19 0.13(2) 0.058(13) 0.113(18) 0.001(12) 0.065(15) 0.027(13)
C21 0.018(6) 0.026(7) 0.026(7) -0.007(5) -0.002(5) 0.003(5)
C22 0.028(7) 0.033(7) 0.027(7) 0.003(6) 0.001(5) 0.004(6)
C23 0.022(6) 0.035(7) 0.012(5) -0.005(5) 0.006(5) -0.001(5)
C24 0.036(8) 0.048(9) 0.038(8) 0.006(7) 0.017(7) 0.006(7)
C25 0.050(10) 0.048(9) 0.043(9) -0.002(7) 0.005(7) -0.022(8)
C26 0.044(9) 0.035(9) 0.065(10) -0.002(7) 0.016(8) -0.002(7)
C27 0.032(8) 0.064(11) 0.045(9) -0.007(8) 0.013(7) 0.008(7)
C28 0.018(7) 0.060(10) 0.054(9) -0.015(8) 0.014(6) 0.001(7)
C29 0.103(16) 0.075(14) 0.078(13) -0.034(11) 0.060(12) -0.043(12)
C31 0.014(6) 0.032(7) 0.016(6) 0.002(5) 0.006(5) 0.011(5)
C32 0.039(8) 0.025(7) 0.031(7) 0.003(6) -0.003(6) 0.006(6)
C33 0.020(6) 0.022(6) 0.034(7) 0.005(5) 0.011(5) 0.006(5)
C34 0.043(9) 0.043(9) 0.034(8) 0.007(6) 0.001(7) 0.001(7)
C35 0.016(8) 0.090(14) 0.067(12) 0.000(10) -0.001(7) -0.016(8)
C36 0.035(8) 0.040(9) 0.062(10) 0.023(8) 0.019(8) 0.003(7)
C37 0.025(8) 0.050(9) 0.048(9) -0.013(7) 0.017(7) 0.004(7)
C38 0.040(8) 0.030(8) 0.041(8) -0.012(6) 0.003(7) 0.007(6)
C39 0.028(9) 0.101(16) 0.089(14) 0.014(11) 0.018(9) -0.018(9)
C41 0.020(7) 0.029(7) 0.037(7) -0.003(6) 0.007(6) -0.005(5)
C42 0.023(8) 0.064(11) 0.037(8) -0.004(7) -0.010(6) 0.006(7)
C43 0.026(8) 0.051(10) 0.041(8) 0.010(7) -0.004(6) 0.001(7)
C44 0.029(8) 0.060(11) 0.064(11) -0.011(8) 0.014(7) -0.006(8)
C45 0.036(9) 0.062(11) 0.062(11) 0.006(9) 0.012(8) -0.006(8)
C46 0.032(9) 0.082(13) 0.052(10) 0.006(9) 0.002(7) -0.007(9)
C47 0.041(9) 0.066(11) 0.031(8) 0.010(7) 0.014(7) 0.011(8)
C48 0.047(9) 0.057(11) 0.039(9) -0.002(7) 0.000(7) -0.007(8)
C49 0.047(11) 0.107(17) 0.070(12) 0.017(11) 0.022(9) 0.017(11)
C52 0.026(7) 0.017(6) 0.034(7) -0.010(5) -0.008(5) 0.004(5)
C53 0.033(8) 0.030(7) 0.036(8) -0.005(6) 0.003(6) 0.006(6)
C54 0.027(7) 0.042(8) 0.031(7) 0.003(6) -0.012(6) -0.002(6)
C55 0.026(7) 0.039(8) 0.036(8) 0.005(6) 0.003(6) 0.007(6)
C56 0.019(6) 0.031(7) 0.019(6) 0.009(5) 0.000(5) -0.016(5)
C61 0.029(7) 0.025(7) 0.031(7) -0.004(6) 0.004(6) -0.003(6)
C62 0.029(7) 0.030(7) 0.036(8) -0.003(6) 0.002(6) 0.001(6)
C63 0.033(8) 0.040(8) 0.027(7) -0.011(6) 0.004(6) 0.000(6)
C64 0.024(7) 0.040(8) 0.034(7) -0.004(6) -0.003(6) -0.004(6)
C65 0.011(6) 0.030(7) 0.037(7) 0.000(6) 0.003(5) 0.001(5)
C101 0.016(6) 0.026(7) 0.043(8) -0.003(6) -0.004(5) -0.010(5)
C102 0.038(8) 0.029(8) 0.046(8) 0.001(6) 0.016(7) 0.001(6)
C103 0.047(9) 0.031(8) 0.053(9) -0.012(7) 0.007(7) -0.005(7)
C104 0.031(8) 0.055(10) 0.036(8) -0.007(7) 0.014(6) 0.002(7)
C105 0.042(9) 0.060(11) 0.048(9) 0.001(8) 0.024(7) -0.022(8)
C106 0.052(10) 0.020(7) 0.065(10) 0.012(7) 0.017(8) -0.009(7)
C111 0.044(8) 0.028(7) 0.029(7) 0.006(6) 0.007(6) -0.003(6)
C112 0.041(8) 0.036(8) 0.038(8) -0.004(7) -0.002(6) -0.001(7)
C113 0.084(13) 0.031(9) 0.048(10) 0.010(7) -0.003(9) 0.009(8)
C114 0.058(10) 0.022(8) 0.063(11) -0.005(7) 0.021(8) -0.009(7)
C115 0.058(10) 0.044(10) 0.047(9) -0.013(8) 0.011(8) -0.013(8)
C116 0.045(9) 0.028(8) 0.038(8) 0.001(6) -0.003(7) -0.001(6)
C201 0.027(7) 0.028(7) 0.013(6) -0.002(5) -0.001(5) 0.014(5)
C202 0.045(9) 0.037(9) 0.059(10) 0.007(7) 0.015(8) 0.005(7)
C203 0.048(10) 0.034(8) 0.078(12) 0.010(8) 0.031(9) 0.015(7)
C204 0.021(7) 0.039(8) 0.051(9) -0.007(7) 0.011(6) 0.012(6)
C205 0.035(8) 0.049(9) 0.036(8) -0.014(7) 0.004(6) -0.001(7)
C206 0.034(8) 0.043(8) 0.029(7) 0.005(6) 0.012(6) 0.017(7)
C211 0.026(7) 0.025(7) 0.022(6) 0.002(5) 0.009(5) 0.000(5)
C212 0.037(8) 0.028(7) 0.033(7) -0.003(6) -0.008(6) 0.005(6)
C213 0.037(8) 0.031(7) 0.023(7) -0.005(6) 0.005(6) 0.000(6)
C214 0.049(9) 0.050(9) 0.018(7) 0.008(6) 0.006(6) 0.011(7)
C215 0.058(10) 0.027(7) 0.041(9) 0.001(6) -0.010(7) 0.010(7)
C216 0.037(8) 0.051(9) 0.025(7) 0.002(6) -0.002(6) -0.002(7)

loop_
_atom_type_symbol
_atom_type_description
_atom_type_scat_dispersion_real
_atom_type_scat_dispersion_imag
_atom_type_scat_source
C C 0.0033 0.0016 'International Tables Vol C Tables 4.2.6.8 and 6.1.1.4'
H H 0.0000 0.0000 'International Tables Vol C Tables 4.2.6.8 and 6.1.1.4'
N N 0.0061 0.0033 'International Tables Vol C Tables 4.2.6.8 and 6.1.1.4'
O O 0.0106 0.0060 'International Tables Vol C Tables 4.2.6.8 and 6.1.1.4'
P P 0.1023 0.0942 'International Tables Vol C Tables 4.2.6.8 and 6.1.1.4'
Cl Cl 0.1484 0.1585 'International Tables Vol C Tables 4.2.6.8 and 6.1.1.4'
Ag Ag -0.8971 1.1015 'International Tables Vol C Tables 4.2.6.8 and 6.1.1.4'
Pt Pt -1.7033 8.3905 'International Tables Vol C Tables 4.2.6.8 and 6.1.1.4'

loop_
_geom_angle_atom_site_label_1
_geom_angle_atom_site_label_2
_geom_angle_atom_site_label_3
_geom_angle
_geom_angle_site_symmetry_3
C11 Pt1 C21 177.3(5) .
C11 Pt1 P3 89.6(4) .
C21 Pt1 P3 88.4(3) .
C11 Pt1 P1 89.5(4) .
C21 Pt1 P1 92.5(3) .
P3 Pt1 P1 178.90(12) .
C11 Pt1 Ag3 130.1(4) .
C21 Pt1 Ag3 51.7(3) .
P3 Pt1 Ag3 91.13(8) .
P1 Pt1 Ag3 88.92(8) .
C31 Pt2 C41 176.7(5) .
C31 Pt2 P2 87.8(3) .
C41 Pt2 P2 90.4(4) .
C31 Pt2 P4 90.2(3) .
C41 Pt2 P4 91.8(4) .
P2 Pt2 P4 176.31(11) .
C31 Pt2 Ag3 50.6(3) .
C41 Pt2 Ag3 132.4(4) .
P2 Pt2 Ag3 95.23(8) .
P4 Pt2 Ag3 81.11(9) .
C21 Ag3 C31 158.2(4) .
C21 Ag3 C32 129.9(4) .
C31 Ag3 C32 28.4(4) .
C21 Ag3 N1 86.8(4) .
C31 Ag3 N1 109.5(4) .
C32 Ag3 N1 130.6(4) .
C21 Ag3 C22 26.4(2) .
C31 Ag3 C22 137.6(4) .
C32 Ag3 C22 113.7(4) .
N1 Ag3 C22 84.5(3) .
C21 Ag3 Pt1 43.8(3) .
C31 Ag3 Pt1 148.4(3) .
C32 Ag3 Pt1 144.1(3) .
N1 Ag3 Pt1 84.8(2) .
C22 Ag3 Pt1 69.9(2) .
C21 Ag3 Pt2 159.1(3) .
C31 Ag3 Pt2 42.5(3) .
C32 Ag3 Pt2 70.8(3) .
N1 Ag3 Pt2 74.9(2) .
C22 Ag3 Pt2 154.0(3) .
Pt1 Ag3 Pt2 122.66(4) .
C101 P1 C111 105.0(6) .
C101 P1 C56 102.9(6) .
C111 P1 C56 106.3(6) .
C101 P1 Pt1 115.9(4) .
C111 P1 Pt1 115.8(5) .
C56 P1 Pt1 109.8(4) .
C211 P2 C201 105.5(5) .
C211 P2 C52 103.6(6) .
C201 P2 C52 104.1(6) .
C211 P2 Pt2 112.7(4) .
C201 P2 Pt2 116.6(4) .
C52 P2 Pt2 113.2(4) .
C301 P3 C311 109.3(6) .
C301 P3 C65 105.5(6) .
C311 P3 C65 99.8(6) .
C301 P3 Pt1 111.0(4) .
C311 P3 Pt1 115.5(5) .
C65 P3 Pt1 114.8(4) .
C411 P4 C401 103.4(6) .
C411 P4 C61 103.2(6) .
C401 P4 C61 102.1(6) .
C411 P4 Pt2 116.0(5) .
C401 P4 Pt2 119.4(4) .
C61 P4 Pt2 110.7(4) .
O1 Cl1 O2 111.1(15) .
O1 Cl1 O4 106.4(16) .
O2 Cl1 O4 105.5(15) .
O1 Cl1 O3 109.9(11) .
O2 Cl1 O3 110.1(10) .
O4 Cl1 O3 113.8(14) .
C03 Cl9 Cl9 119.1(18) 3_566
C61 N1 C65 117.6(10) .
C61 N1 Ag3 113.3(8) .
C65 N1 Ag3 116.6(7) .
C56 N2 C52 117.6(10) .
Cl2 C01 Cl3 112.5(12) .
Cl2 C01 H01A 109.1 .
Cl3 C01 H01A 109.1 .
Cl2 C01 H01B 109.1 .
Cl3 C01 H01B 109.1 .
H01A C01 H01B 107.8 .
Cl7 C02 Cl6 109.1(14) .
Cl7 C02 H02A 109.9 .
Cl6 C02 H02A 109.9 .
Cl7 C02 H02B 109.9 .
Cl6 C02 H02B 109.9 .
H02A C02 H02B 108.3 .
Cl9 C03 Cl8 110.9(17) .
Cl9 C03 H03A 109.5 .
Cl8 C03 H03A 109.5 .
Cl9 C03 H03B 109.5 .
Cl8 C03 H03B 109.5 .
H03A C03 H03B 108.0 .
C12 C11 Pt1 175.1(12) .
C11 C12 C13 176.4(14) .
C18 C13 C14 117.1(14) .
C18 C13 C12 123.1(13) .
C14 C13 C12 119.7(14) .
C13 C14 C15 120.8(16) .
C13 C14 H14A 119.6 .
C15 C14 H14A 119.6 .
C16 C15 C14 122.6(16) .
C16 C15 H15A 118.7 .
C14 C15 H15A 118.7 .
C15 C16 C17 116.7(15) .
C15 C16 C19 124.1(19) .
C17 C16 C19 119.2(18) .
C16 C17 C18 121.6(17) .
C16 C17 H17A 119.2 .
C18 C17 H17A 119.2 .
C13 C18 C17 121.1(16) .
C13 C18 H18A 119.5 .
C17 C18 H18A 119.5 .
C16 C19 H19A 109.5 .
C16 C19 H19B 109.5 .
H19A C19 H19B 109.5 .
C16 C19 H19C 109.5 .
H19A C19 H19C 109.5 .
H19B C19 H19C 109.5 .
C22 C21 Pt1 169.8(10) .
C22 C21 Ag3 97.0(9) .
Pt1 C21 Ag3 84.5(4) .
C21 C22 C23 174.3(13) .
C21 C22 Ag3 56.7(8) .
C23 C22 Ag3 128.6(8) .
C24 C23 C28 118.5(11) .
C24 C23 C22 120.4(11) .
C28 C23 C22 120.7(11) .
C23 C24 C25 122.7(13) .
C23 C24 H24A 118.6 .
C25 C24 H24A 118.6 .
C26 C25 C24 121.2(15) .
C26 C25 H25A 119.4 .
C24 C25 H25A 119.4 .
C25 C26 C27 116.7(14) .
C25 C26 C29 122.7(16) .
C27 C26 C29 120.5(15) .
C28 C27 C26 123.8(14) .
C28 C27 H27A 118.1 .
C26 C27 H27A 118.1 .
C27 C28 C23 117.0(13) .
C27 C28 H28A 121.5 .
C23 C28 H28A 121.5 .
C26 C29 H29A 109.5 .
C26 C29 H29B 109.5 .
H29A C29 H29B 109.5 .
C26 C29 H29C 109.5 .
H29A C29 H29C 109.5 .
H29B C29 H29C 109.5 .
C32 C31 Pt2 175.2(11) .
C32 C31 Ag3 88.2(8) .
Pt2 C31 Ag3 87.0(4) .
C31 C32 C33 174.4(13) .
C31 C32 Ag3 63.4(8) .
C33 C32 Ag3 121.7(8) .
C34 C33 C38 119.4(12) .
C34 C33 C32 121.9(12) .
C38 C33 C32 118.5(12) .
C35 C34 C33 120.0(14) .
C35 C34 H34A 120.0 .
C33 C34 H34A 120.0 .
C34 C35 C36 122.2(14) .
C34 C35 H35A 118.9 .
C36 C35 H35A 118.9 .
C35 C36 C37 118.4(13) .
C35 C36 C39 123.0(15) .
C37 C36 C39 118.6(15) .
C38 C37 C36 120.7(13) .
C38 C37 H37A 119.6 .
C36 C37 H37A 119.6 .
C37 C38 C33 119.2(13) .
C37 C38 H38A 120.4 .
C33 C38 H38A 120.4 .
C36 C39 H39A 109.5 .
C36 C39 H39B 109.5 .
H39A C39 H39B 109.5 .
C36 C39 H39C 109.5 .
H39A C39 H39C 109.5 .
H39B C39 H39C 109.5 .
C42 C41 Pt2 177.1(12) .
C41 C42 C43 175.3(17) .
C44 C43 C48 118.0(14) .
C44 C43 C42 120.2(14) .
C48 C43 C42 121.6(14) .
C43 C44 C45 120.6(15) .
C43 C44 H44A 119.7 .
C45 C44 H44A 119.7 .
C46 C45 C44 121.4(16) .
C46 C45 H45A 119.3 .
C44 C45 H45A 119.3 .
C45 C46 C47 117.8(15) .
C45 C46 C49 122.8(17) .
C47 C46 C49 119.3(17) .
C48 C47 C46 120.4(15) .
C48 C47 H47A 119.8 .
C46 C47 H47A 119.8 .
C47 C48 C43 121.6(15) .
C47 C48 H48A 119.2 .
C43 C48 H48A 119.2 .
C46 C49 H49A 109.5 .
C46 C49 H49B 109.5 .
H49A C49 H49B 109.5 .
C46 C49 H49C 109.5 .
H49A C49 H49C 109.5 .
H49B C49 H49C 109.5 .
N2 C52 C53 123.8(12) .
N2 C52 P2 112.4(8) .
C53 C52 P2 123.8(10) .
C52 C53 C54 117.2(12) .
C52 C53 H53A 121.4 .
C54 C53 H53A 121.4 .
C55 C54 C53 120.7(12) .
C55 C54 H54A 119.7 .
C53 C54 H54A 119.7 .
C54 C55 C56 118.8(12) .
C54 C55 H55A 120.6 .
C56 C55 H55A 120.6 .
N2 C56 C55 121.9(11) .
N2 C56 P1 115.0(8) .
C55 C56 P1 122.9(9) .
N1 C61 C62 124.2(12) .
N1 C61 P4 114.2(9) .
C62 C61 P4 121.6(10) .
C63 C62 C61 117.3(12) .
C63 C62 H62A 121.4 .
C61 C62 H62A 121.4 .
C62 C63 C64 120.5(12) .
C62 C63 H63A 119.8 .
C64 C63 H63A 119.8 .
C63 C64 C65 118.1(12) .
C63 C64 H64A 121.0 .
C65 C64 H64A 121.0 .
N1 C65 C64 122.2(12) .
N1 C65 P3 115.6(9) .
C64 C65 P3 121.7(10) .
C102 C101 C106 117.8(13) .
C102 C101 P1 121.8(10) .
C106 C101 P1 119.7(10) .
C101 C102 C103 121.2(13) .
C101 C102 H10A 119.4 .
C103 C102 H10A 119.4 .
C104 C103 C102 121.0(14) .
C104 C103 H10B 119.5 .
C102 C103 H10B 119.5 .
C103 C104 C105 119.6(13) .
C103 C104 H10C 120.2 .
C105 C104 H10C 120.2 .
C104 C105 C106 121.1(14) .
C104 C105 H10D 119.4 .
C106 C105 H10D 119.4 .
C105 C106 C101 119.2(14) .
C105 C106 H10E 120.4 .
C101 C106 H10E 120.4 .
C112 C111 C116 119.0(13) .
C112 C111 P1 117.3(10) .
C116 C111 P1 123.7(10) .
C111 C112 C113 120.9(13) .
C111 C112 H11A 119.5 .
C113 C112 H11A 119.5 .
C114 C113 C112 119.8(14) .
C114 C113 H11B 120.1 .
C112 C113 H11B 120.1 .
C115 C114 C113 119.5(14) .
C115 C114 H11C 120.2 .
C113 C114 H11C 120.2 .
C114 C115 C116 120.4(14) .
C114 C115 H11D 119.8 .
C116 C115 H11D 119.8 .
C111 C116 C115 120.3(13) .
C111 C116 H11E 119.9 .
C115 C116 H11E 119.9 .
C202 C201 C206 118.7(11) .
C202 C201 P2 122.4(10) .
C206 C201 P2 118.2(9) .
C203 C202 C201 120.3(14) .
C203 C202 H20A 119.9 .
C201 C202 H20A 119.9 .
C204 C203 C202 120.4(14) .
C204 C203 H20B 119.8 .
C202 C203 H20B 119.8 .
C203 C204 C205 121.5(13) .
C203 C204 H20C 119.2 .
C205 C204 H20C 119.2 .
C206 C205 C204 119.5(13) .
C206 C205 H20D 120.2 .
C204 C205 H20D 120.2 .
C205 C206 C201 119.5(13) .
C205 C206 H20E 120.3 .
C201 C206 H20E 120.3 .
C212 C211 C216 119.0(11) .
C212 C211 P2 124.2(10) .
C216 C211 P2 116.8(9) .
C213 C212 C211 122.1(12) .
C213 C212 H21B 118.9 .
C211 C212 H21B 118.9 .
C214 C213 C212 118.8(12) .
C214 C213 H21C 120.6 .
C212 C213 H21C 120.6 .
C213 C214 C215 121.8(12) .
C213 C214 H21D 119.1 .
C215 C214 H21D 119.1 .
C214 C215 C216 119.1(13) .
C214 C215 H21E 120.5 .
C216 C215 H21E 120.5 .
C215 C216 C211 119.2(12) .
C215 C216 H21F 120.4 .
C211 C216 H21F 120.4 .
C306 C301 C302 120.0(13) .
C306 C301 P3 118.2(10) .
C302 C301 P3 121.7(11) .
C301 C302 C303 117.1(15) .
C301 C302 H30A 121.5 .
C303 C302 H30A 121.5 .
C304 C303 C302 120.7(19) .
C304 C303 H30B 119.7 .
C302 C303 H30B 119.7 .
C303 C304 C305 122.0(19) .
C303 C304 H30C 119.0 .
C305 C304 H30C 119.0 .
C304 C305 C306 118.6(17) .
C304 C305 H30D 120.7 .
C306 C305 H30D 120.7 .
C305 C306 C301 121.6(14) .
C305 C306 H30E 119.2 .
C301 C306 H30E 119.2 .
C312 C311 C316 121.3(15) .
C312 C311 P3 116.2(12) .
C316 C311 P3 122.4(12) .
C311 C312 C313 119.6(18) .
C311 C312 H31B 120.2 .
C313 C312 H31B 120.2 .
C314 C313 C312 120(2) .
C314 C313 H31C 120.0 .
C312 C313 H31C 120.0 .
C313 C314 C315 123(2) .
C313 C314 H31D 118.6 .
C315 C314 H31D 118.6 .
C314 C315 C316 119.1(19) .
C314 C315 H31E 120.4 .
C316 C315 H31E 120.4 .
C311 C316 C315 116.9(16) .
C311 C316 H31F 121.6 .
C315 C316 H31F 121.6 .
C406 C401 C402 119.1(17) .
C406 C401 P4 116.4(12) .
C402 C401 P4 124.3(14) .
C403 C402 C401 121(2) .
C403 C402 H40A 119.5 .
C401 C402 H40A 119.5 .
C404 C403 C402 120(2) .
C404 C403 H40B 120.1 .
C402 C403 H40B 120.1 .
C403 C404 C405 123(2) .
C403 C404 H40C 118.5 .
C405 C404 H40C 118.5 .
C404 C405 C406 117.1(19) .
C404 C405 H40D 121.4 .
C406 C405 H40D 121.4 .
C401 C406 C405 119.7(17) .
C401 C406 H40E 120.2 .
C405 C406 H40E 120.2 .
C416 C411 C412 118.9(15) .
C416 C411 P4 124.0(12) .
C412 C411 P4 117.0(12) .
C411 C412 C413 117.9(18) .
C411 C412 H41A 121.1 .
C413 C412 H41A 121.1 .
C414 C413 C412 123(2) .
C414 C413 H41B 118.4 .
C412 C413 H41B 118.4 .
C413 C414 C415 119(2) .
C413 C414 H41C 120.5 .
C415 C414 H41C 120.5 .
C414 C415 C416 121.3(18) .
C414 C415 H41D 119.3 .
C416 C415 H41D 119.3 .
C411 C416 C415 119.5(16) .
C411 C416 H41E 120.2 .
C415 C416 H41E 120.2 .

loop_
_geom_bond_atom_site_label_1
_geom_bond_atom_site_label_2
_geom_bond_distance
_geom_bond_site_symmetry_2
Pt1 C11 1.998(12) .
Pt1 C21 2.004(10) .
Pt1 P3 2.297(3) .
Pt1 P1 2.300(3) .
Pt1 Ag3 2.8830(11) .
Pt2 C31 1.998(11) .
Pt2 C41 2.000(12) .
Pt2 P2 2.295(3) .
Pt2 P4 2.311(3) .
Pt2 Ag3 2.9542(11) .
Ag3 C21 2.274(12) .
Ag3 C31 2.285(11) .
Ag3 C32 2.553(13) .
Ag3 N1 2.582(10) .
Ag3 C22 2.702(12) .
P1 C101 1.816(13) .
P1 C111 1.828(14) .
P1 C56 1.831(12) .
P2 C211 1.820(12) .
P2 C201 1.831(11) .
P2 C52 1.856(13) .
P3 C301 1.823(13) .
P3 C311 1.839(14) .
P3 C65 1.855(13) .
P4 C411 1.819(14) .
P4 C401 1.838(14) .
P4 C61 1.857(13) .
Cl1 O1 1.330(15) .
Cl1 O2 1.367(16) .
Cl1 O4 1.39(2) .
Cl1 O3 1.393(13) .
Cl2 C01 1.72(2) .
Cl3 C01 1.74(2) .
Cl6 C02 1.712(19) .
Cl7 C02 1.690(19) .
Cl8 C03 1.75(4) .
Cl9 C03 1.75(3) .
Cl9 Cl9 2.05(3) 3_566
N1 C61 1.326(15) .
N1 C65 1.332(15) .
N2 C56 1.352(14) .
N2 C52 1.357(15) .
C01 H01A 0.9700 .
C01 H01B 0.9700 .
C02 H02A 0.9700 .
C02 H02B 0.9700 .
C03 H03A 0.9700 .
C03 H03B 0.9700 .
C11 C12 1.180(17) .
C12 C13 1.442(18) .
C13 C18 1.37(2) .
C13 C14 1.37(2) .
C14 C15 1.40(2) .
C14 H14A 0.9300 .
C15 C16 1.33(2) .
C15 H15A 0.9300 .
C16 C17 1.39(3) .
C16 C19 1.51(2) .
C17 C18 1.39(2) .
C17 H17A 0.9300 .
C18 H18A 0.9300 .
C19 H19A 0.9600 .
C19 H19B 0.9600 .
C19 H19C 0.9600 .
C21 C22 1.209(9) .
C22 C23 1.464(15) .
C23 C24 1.358(18) .
C23 C28 1.445(17) .
C24 C25 1.38(2) .
C24 H24A 0.9300 .
C25 C26 1.34(2) .
C25 H25A 0.9300 .
C26 C27 1.44(2) .
C26 C29 1.50(2) .
C27 C28 1.358(19) .
C27 H27A 0.9300 .
C28 H28A 0.9300 .
C29 H29A 0.9600 .
C29 H29B 0.9600 .
C29 H29C 0.9600 .
C31 C32 1.214(17) .
C32 C33 1.465(18) .
C33 C34 1.387(19) .
C33 C38 1.412(17) .
C34 C35 1.35(2) .
C34 H34A 0.9300 .
C35 C36 1.38(2) .
C35 H35A 0.9300 .
C36 C37 1.39(2) .
C36 C39 1.496(19) .
C37 C38 1.375(18) .
C37 H37A 0.9300 .
C38 H38A 0.9300 .
C39 H39A 0.9600 .
C39 H39B 0.9600 .
C39 H39C 0.9600 .
C41 C42 1.215(18) .
C42 C43 1.44(2) .
C43 C44 1.36(2) .
C43 C48 1.39(2) .
C44 C45 1.42(2) .
C44 H44A 0.9300 .
C45 C46 1.35(2) .
C45 H45A 0.9300 .
C46 C47 1.42(2) .
C46 C49 1.53(2) .
C47 C48 1.37(2) .
C47 H47A 0.9300 .
C48 H48A 0.9300 .
C49 H49A 0.9600 .
C49 H49B 0.9600 .
C49 H49C 0.9600 .
C52 C53 1.374(17) .
C53 C54 1.397(19) .
C53 H53A 0.9300 .
C54 C55 1.362(18) .
C54 H54A 0.9300 .
C55 C56 1.400(17) .
C55 H55A 0.9300 .
C61 C62 1.392(17) .
C62 C63 1.354(18) .
C62 H62A 0.9300 .
C63 C64 1.379(18) .
C63 H63A 0.9300 .
C64 C65 1.398(17) .
C64 H64A 0.9300 .
C101 C102 1.381(18) .
C101 C106 1.404(18) .
C102 C103 1.386(19) .
C102 H10A 0.9300 .
C103 C104 1.35(2) .
C103 H10B 0.9300 .
C104 C105 1.36(2) .
C104 H10C 0.9300 .
C105 C106 1.40(2) .
C105 H10D 0.9300 .
C106 H10E 0.9300 .
C111 C112 1.359(18) .
C111 C116 1.368(18) .
C112 C113 1.39(2) .
C112 H11A 0.9300 .
C113 C114 1.37(2) .
C113 H11B 0.9300 .
C114 C115 1.35(2) .
C114 H11C 0.9300 .
C115 C116 1.400(19) .
C115 H11D 0.9300 .
C116 H11E 0.9300 .
C201 C202 1.374(18) .
C201 C206 1.422(17) .
C202 C203 1.37(2) .
C202 H20A 0.9300 .
C203 C204 1.32(2) .
C203 H20B 0.9300 .
C204 C205 1.398(19) .
C204 H20C 0.9300 .
C205 C206 1.348(18) .
C205 H20D 0.9300 .
C206 H20E 0.9300 .
C211 C212 1.367(17) .
C211 C216 1.409(18) .
C212 C213 1.366(18) .
C212 H21B 0.9300 .
C213 C214 1.365(18) .
C213 H21C 0.9300 .
C214 C215 1.382(19) .
C214 H21D 0.9300 .
C215 C216 1.392(18) .
C215 H21E 0.9300 .
C216 H21F 0.9300 .
C301 C306 1.379(19) .
C301 C302 1.41(2) .
C302 C303 1.42(2) .
C302 H30A 0.9300 .
C303 C304 1.35(3) .
C303 H30B 0.9300 .
C304 C305 1.37(2) .
C304 H30C 0.9300 .
C305 C306 1.38(2) .
C305 H30D 0.9300 .
C306 H30E 0.9300 .
C311 C312 1.34(2) .
C311 C316 1.36(2) .
C312 C313 1.39(3) .
C312 H31B 0.9300 .
C313 C314 1.30(3) .
C313 H31C 0.9300 .
C314 C315 1.33(3) .
C314 H31D 0.9300 .
C315 C316 1.44(2) .
C315 H31E 0.9300 .
C316 H31F 0.9300 .
C401 C406 1.36(2) .
C401 C402 1.37(2) .
C402 C403 1.37(3) .
C402 H40A 0.9300 .
C403 C404 1.32(3) .
C403 H40B 0.9300 .
C404 C405 1.36(3) .
C404 H40C 0.9300 .
C405 C406 1.43(2) .
C405 H40D 0.9300 .
C406 H40E 0.9300 .
C411 C416 1.355(19) .
C411 C412 1.39(2) .
C412 C413 1.40(3) .
C412 H41A 0.9300 .
C413 C414 1.32(3) .
C413 H41B 0.9300 .
C414 C415 1.33(2) .
C414 H41C 0.9300 .
C415 C416 1.42(2) .
C415 H41D 0.9300 .
C416 H41E 0.9300 .
